data_4119501
loop_
_publ_author_name
'Qiuzheng Tang'
'Dexin Xia'
'Xiqing Jin'
'Qing Zhang'
'Xiao-Qiang Sun'
'Congyang Wang'

_publ_section_title
;
 Re/Mg Bimetallic Tandem Catalysis for [4+2] Annulation of Benzamides and
 Alkynes via C-H/N-H Functionalization
;
_journal_name_full 'Journal of the American Chemical Society'
_journal_page_first 4628
_journal_page_last 4631
_journal_paper_doi 10.1021/ja400020e
_journal_volume 135
_journal_year 2013
_chemical_formula_moiety 'C22 H18 F N O'
_chemical_formula_sum 'C22 H18 F N O'
_chemical_formula_weight 331.37
_chemical_name_systematic
; 
 ? 
;
_space_group_IT_number 14
_symmetry_cell_setting monoclinic
_symmetry_space_group_name_Hall '-P 2yn'
_symmetry_space_group_name_H-M 'P 1 21/n 1'
_atom_sites_solution_hydrogens geom
_atom_sites_solution_primary direct
_atom_sites_solution_secondary difmap
_audit_creation_method SHELXL-97
_cell_angle_alpha 90.00
_cell_angle_beta 96.45(3)
_cell_angle_gamma 90.00
_cell_formula_units_Z 4
_cell_length_a 9.2425(18)
_cell_length_b 10.615(2)
_cell_length_c 17.323(4)
_cell_measurement_reflns_used 5561
_cell_measurement_temperature 173(2)
_cell_measurement_theta_max 27.4843
_cell_measurement_theta_min 1.1830
_cell_volume 1688.8(6)
_computing_cell_refinement 'CrystalClear (Rigaku Inc., 2008)'
_computing_data_collection 'CrystalClear (Rigaku Inc., 2008)'
_computing_data_reduction 'CrystalClear (Rigaku Inc., 2008)'
_computing_molecular_graphics
;
 Mercury: visualization and analysis of crystal structures, C. F. Macrae,
 P. R. Edgington, P. McCabe, E. Pidcock, G. P. Shields, R. Taylor,
 M. Towler and J. van de Streek, J. Appl. Cryst., 39, 453-457, 2006.
;
_computing_publication_material 'SHELX-97 (Sheldrick, 2008)'
_computing_structure_refinement 'SHELX-97 (Sheldrick, 2008)'
_computing_structure_solution 'SHELX-97 (Sheldrick, 2008)'
_diffrn_ambient_temperature 173(2)
_diffrn_detector_area_resol_mean 28.5714
_diffrn_measured_fraction_theta_full 0.998
_diffrn_measured_fraction_theta_max 0.998
_diffrn_measurement_device_type 'Saturn724+ CCD'
_diffrn_measurement_method '\w scans at fixed \c = 45\%'
_diffrn_radiation_monochromator graphite
_diffrn_radiation_source 'fine-focus sealed tube'
_diffrn_radiation_type MoK\a
_diffrn_radiation_wavelength 0.71073
_diffrn_reflns_av_R_equivalents 0.0532
_diffrn_reflns_av_sigmaI/netI 0.0310
_diffrn_reflns_limit_h_max 12
_diffrn_reflns_limit_h_min -12
_diffrn_reflns_limit_k_max 13
_diffrn_reflns_limit_k_min -13
_diffrn_reflns_limit_l_max 22
_diffrn_reflns_limit_l_min -22
_diffrn_reflns_number 24487
_diffrn_reflns_theta_full 27.49
_diffrn_reflns_theta_max 27.49
_diffrn_reflns_theta_min 2.25
_exptl_absorpt_coefficient_mu 0.087
_exptl_absorpt_correction_T_max 1.0000
_exptl_absorpt_correction_T_min 0.6307
_exptl_absorpt_correction_type multi-scan
_exptl_absorpt_process_details 'CrystalClear (Rigaku Inc., 2008)'
_exptl_crystal_colour Colorless
_exptl_crystal_density_diffrn 1.303
_exptl_crystal_description block
_exptl_crystal_F_000 696
_exptl_crystal_size_max 0.50
_exptl_crystal_size_mid 0.48
_exptl_crystal_size_min 0.27
_refine_diff_density_max 0.252
_refine_diff_density_min -0.184
_refine_diff_density_rms 0.039
_refine_ls_extinction_method none
_refine_ls_goodness_of_fit_ref 1.217
_refine_ls_hydrogen_treatment constr
_refine_ls_matrix_type full
_refine_ls_number_parameters 227
_refine_ls_number_reflns 3863
_refine_ls_number_restraints 0
_refine_ls_restrained_S_all 1.217
_refine_ls_R_factor_all 0.0653
_refine_ls_R_factor_gt 0.0629
_refine_ls_shift/su_max 0.001
_refine_ls_shift/su_mean 0.000
_refine_ls_structure_factor_coef Fsqd
_refine_ls_weighting_details 'calc w=1/[\s^2^(Fo^2^)+(0.0474P)^2^+0.6989P] where P=(Fo^2^+2Fc^2^)/3'
_refine_ls_weighting_scheme calc
_refine_ls_wR_factor_gt 0.1452
_refine_ls_wR_factor_ref 0.1465
_reflns_number_gt 3752
_reflns_number_total 3863
_reflns_threshold_expression >2sigma(I)
_cod_data_source_file ja400020e_si_004.cif
_cod_data_source_block a
_cod_original_cell_volume 1688.7(6)
_cod_database_code 4119501

loop_
_symmetry_equiv_pos_as_xyz
'x, y, z'
'-x+1/2, y+1/2, -z+1/2'
'-x, -y, -z'
'x-1/2, -y-1/2, z-1/2'

loop_
_atom_site_label
_atom_site_type_symbol
_atom_site_fract_x
_atom_site_fract_y
_atom_site_fract_z
_atom_site_U_iso_or_equiv
_atom_site_adp_type
_atom_site_occupancy
_atom_site_symmetry_multiplicity
_atom_site_calc_flag
_atom_site_refinement_flags
F1 F 0.68261(12) 0.16329(13) 0.83329(9) 0.0621(4) Uani 1 1 d .
O1 O 1.26932(16) 0.39558(14) 0.85242(8) 0.0508(4) Uani 1 1 d .
N1 N 1.20001(15) 0.22433(14) 0.77964(8) 0.0331(3) Uani 1 1 d .
C1 C 1.17354(19) 0.32086(16) 0.82648(10) 0.0338(4) Uani 1 1 d .
C2 C 1.0218(2) 0.33270(16) 0.84736(10) 0.0348(4) Uani 1 1 d .
C3 C 0.9856(3) 0.43896(18) 0.88864(11) 0.0493(5) Uani 1 1 d .
H3 H 1.0561 0.5029 0.9015 0.059 Uiso 1 1 calc R
C4 C 0.8471(3) 0.4511(2) 0.91077(14) 0.0631(7) Uani 1 1 d .
H4 H 0.8223 0.5237 0.9385 0.076 Uiso 1 1 calc R
C5 C 0.7453(3) 0.3580(2) 0.89268(15) 0.0617(7) Uani 1 1 d .
H5 H 0.6503 0.3651 0.9083 0.074 Uiso 1 1 calc R
C6 C 0.7833(2) 0.25456(19) 0.85147(13) 0.0464(5) Uani 1 1 d .
C7 C 0.92010(19) 0.23882(16) 0.82739(10) 0.0335(4) Uani 1 1 d .
C8 C 0.95761(17) 0.12284(15) 0.78355(10) 0.0308(4) Uani 1 1 d .
H8 H 0.8708 0.1027 0.7457 0.037 Uiso 1 1 calc R
C9 C 0.98285(19) 0.00982(16) 0.83787(10) 0.0327(4) Uani 1 1 d .
C10 C 1.1022(2) 0.0015(2) 0.89386(13) 0.0582(6) Uani 1 1 d .
H10 H 1.1727 0.0671 0.8985 0.070 Uiso 1 1 calc R
C11 C 1.1196(3) -0.1018(2) 0.94320(14) 0.0638(7) Uani 1 1 d .
H11 H 1.2022 -0.1065 0.9810 0.077 Uiso 1 1 calc R
C12 C 1.0189(2) -0.19675(19) 0.93788(12) 0.0473(5) Uani 1 1 d .
H12 H 1.0309 -0.2669 0.9720 0.057 Uiso 1 1 calc R
C13 C 0.9005(2) -0.18964(18) 0.88278(13) 0.0464(5) Uani 1 1 d .
H13 H 0.8302 -0.2553 0.8787 0.056 Uiso 1 1 calc R
C14 C 0.8827(2) -0.08716(16) 0.83299(11) 0.0387(4) Uani 1 1 d .
H14 H 0.8004 -0.0836 0.7949 0.046 Uiso 1 1 calc R
C15 C 1.08476(17) 0.15042(15) 0.73563(9) 0.0297(3) Uani 1 1 d .
H15 H 1.1284 0.0674 0.7238 0.036 Uiso 1 1 calc R
C16 C 1.03175(18) 0.21165(15) 0.65782(10) 0.0312(4) Uani 1 1 d .
C17 C 1.0125(2) 0.34078(17) 0.64853(11) 0.0401(4) Uani 1 1 d .
H17 H 1.0374 0.3955 0.6914 0.048 Uiso 1 1 calc R
C18 C 0.9573(2) 0.39046(19) 0.57711(12) 0.0475(5) Uani 1 1 d .
H18 H 0.9444 0.4789 0.5712 0.057 Uiso 1 1 calc R
C19 C 0.9212(2) 0.3112(2) 0.51463(11) 0.0481(5) Uani 1 1 d .
H19 H 0.8833 0.3452 0.4658 0.058 Uiso 1 1 calc R
C20 C 0.9400(2) 0.1831(2) 0.52292(11) 0.0440(5) Uani 1 1 d .
H20 H 0.9146 0.1286 0.4800 0.053 Uiso 1 1 calc R
C21 C 0.99608(19) 0.13394(18) 0.59406(10) 0.0381(4) Uani 1 1 d .
H21 H 1.0104 0.0456 0.5993 0.046 Uiso 1 1 calc R
C22 C 1.3447(2) 0.2121(2) 0.75452(13) 0.0496(5) Uani 1 1 d .
H22C H 1.4159 0.2552 0.7916 0.074 Uiso 1 1 calc R
H22A H 1.3452 0.2502 0.7030 0.074 Uiso 1 1 calc R
H22B H 1.3703 0.1227 0.7520 0.074 Uiso 1 1 calc R

loop_
_atom_site_aniso_label
_atom_site_aniso_U_11
_atom_site_aniso_U_22
_atom_site_aniso_U_33
_atom_site_aniso_U_23
_atom_site_aniso_U_13
_atom_site_aniso_U_12
F1 0.0313(6) 0.0627(8) 0.0943(10) 0.0203(7) 0.0155(6) 0.0015(5)
O1 0.0556(8) 0.0474(8) 0.0464(8) 0.0032(6) -0.0079(6) -0.0221(7)
N1 0.0266(7) 0.0358(8) 0.0364(8) 0.0034(6) 0.0014(6) -0.0036(6)
C1 0.0395(9) 0.0301(8) 0.0302(8) 0.0059(6) -0.0029(7) -0.0081(7)
C2 0.0445(10) 0.0292(8) 0.0308(8) 0.0056(6) 0.0046(7) 0.0012(7)
C3 0.0782(15) 0.0324(9) 0.0389(10) 0.0031(8) 0.0134(10) 0.0035(9)
C4 0.0988(19) 0.0406(12) 0.0554(13) 0.0074(10) 0.0333(13) 0.0237(12)
C5 0.0664(14) 0.0550(13) 0.0701(15) 0.0205(11) 0.0360(12) 0.0265(12)
C6 0.0386(10) 0.0441(11) 0.0581(12) 0.0171(9) 0.0128(9) 0.0080(8)
C7 0.0345(9) 0.0319(8) 0.0346(9) 0.0085(7) 0.0059(7) 0.0049(7)
C8 0.0279(8) 0.0317(8) 0.0324(8) 0.0044(6) 0.0013(6) -0.0029(6)
C9 0.0350(8) 0.0301(8) 0.0333(8) 0.0033(6) 0.0056(7) -0.0018(7)
C10 0.0575(13) 0.0496(12) 0.0614(14) 0.0245(10) -0.0197(11) -0.0195(10)
C11 0.0659(14) 0.0586(14) 0.0608(14) 0.0266(11) -0.0197(11) -0.0111(11)
C12 0.0587(12) 0.0380(10) 0.0473(11) 0.0145(8) 0.0154(9) 0.0046(9)
C13 0.0484(11) 0.0337(9) 0.0590(12) 0.0075(9) 0.0144(9) -0.0057(8)
C14 0.0390(9) 0.0326(9) 0.0444(10) 0.0043(7) 0.0050(8) -0.0032(7)
C15 0.0297(8) 0.0266(8) 0.0324(8) 0.0008(6) 0.0019(6) -0.0008(6)
C16 0.0302(8) 0.0328(8) 0.0309(8) 0.0026(6) 0.0051(6) -0.0009(6)
C17 0.0502(11) 0.0331(9) 0.0367(9) 0.0042(7) 0.0029(8) -0.0026(8)
C18 0.0579(12) 0.0396(10) 0.0446(11) 0.0134(8) 0.0042(9) 0.0049(9)
C19 0.0443(11) 0.0662(13) 0.0333(10) 0.0120(9) 0.0026(8) 0.0055(9)
C20 0.0428(10) 0.0574(12) 0.0316(9) -0.0054(8) 0.0027(8) 0.0007(9)
C21 0.0401(9) 0.0377(9) 0.0366(9) -0.0023(7) 0.0054(7) 0.0006(7)
C22 0.0281(9) 0.0588(13) 0.0628(13) 0.0058(10) 0.0092(9) -0.0018(8)

loop_
_atom_type_symbol
_atom_type_description
_atom_type_scat_dispersion_real
_atom_type_scat_dispersion_imag
_atom_type_scat_source
C C 0.0033 0.0016 'International Tables Vol C Tables 4.2.6.8 and 6.1.1.4'
H H 0.0000 0.0000 'International Tables Vol C Tables 4.2.6.8 and 6.1.1.4'
N N 0.0061 0.0033 'International Tables Vol C Tables 4.2.6.8 and 6.1.1.4'
O O 0.0106 0.0060 'International Tables Vol C Tables 4.2.6.8 and 6.1.1.4'
F F 0.0171 0.0103 'International Tables Vol C Tables 4.2.6.8 and 6.1.1.4'

loop_
_geom_angle_atom_site_label_1
_geom_angle_atom_site_label_2
_geom_angle_atom_site_label_3
_geom_angle
C1 N1 C22 118.85(15)
C1 N1 C15 123.37(14)
C22 N1 C15 115.75(15)
O1 C1 N1 122.46(17)
O1 C1 C2 120.82(17)
N1 C1 C2 116.71(14)
C7 C2 C3 120.88(18)
C7 C2 C1 120.54(16)
C3 C2 C1 118.57(17)
C4 C3 C2 120.0(2)
C4 C3 H3 120.0
C2 C3 H3 120.0
C5 C4 C3 120.1(2)
C5 C4 H4 120.0
C3 C4 H4 120.0
C4 C5 C6 118.8(2)
C4 C5 H5 120.6
C6 C5 H5 120.6
F1 C6 C5 118.79(19)
F1 C6 C7 118.02(18)
C5 C6 C7 123.2(2)
C6 C7 C2 117.01(17)
C6 C7 C8 121.31(17)
C2 C7 C8 121.65(15)
C7 C8 C9 111.05(14)
C7 C8 C15 110.41(13)
C9 C8 C15 114.10(13)
C7 C8 H8 107.0
C9 C8 H8 107.0
C15 C8 H8 107.0
C14 C9 C10 118.06(16)
C14 C9 C8 119.56(15)
C10 C9 C8 122.36(15)
C9 C10 C11 120.56(19)
C9 C10 H10 119.7
C11 C10 H10 119.7
C12 C11 C10 120.6(2)
C12 C11 H11 119.7
C10 C11 H11 119.7
C11 C12 C13 119.36(18)
C11 C12 H12 120.3
C13 C12 H12 120.3
C12 C13 C14 120.36(18)
C12 C13 H13 119.8
C14 C13 H13 119.8
C9 C14 C13 121.03(18)
C9 C14 H14 119.5
C13 C14 H14 119.5
N1 C15 C16 111.94(13)
N1 C15 C8 112.03(13)
C16 C15 C8 111.59(13)
N1 C15 H15 107.0
C16 C15 H15 107.0
C8 C15 H15 107.0
C21 C16 C17 118.57(16)
C21 C16 C15 118.26(15)
C17 C16 C15 123.12(15)
C18 C17 C16 120.49(18)
C18 C17 H17 119.8
C16 C17 H17 119.8
C19 C18 C17 119.92(19)
C19 C18 H18 120.0
C17 C18 H18 120.0
C20 C19 C18 120.23(18)
C20 C19 H19 119.9
C18 C19 H19 119.9
C19 C20 C21 119.69(18)
C19 C20 H20 120.2
C21 C20 H20 120.2
C20 C21 C16 121.08(18)
C20 C21 H21 119.5
C16 C21 H21 119.5
N1 C22 H22C 109.5
N1 C22 H22A 109.5
H22C C22 H22A 109.5
N1 C22 H22B 109.5
H22C C22 H22B 109.5
H22A C22 H22B 109.5

loop_
_geom_bond_atom_site_label_1
_geom_bond_atom_site_label_2
_geom_bond_distance
F1 C6 1.356(2)
O1 C1 1.235(2)
N1 C1 1.346(2)
N1 C22 1.458(2)
N1 C15 1.466(2)
C1 C2 1.492(3)
C2 C7 1.387(2)
C2 C3 1.396(3)
C3 C4 1.382(3)
C3 H3 0.9500
C4 C5 1.376(4)
C4 H4 0.9500
C5 C6 1.377(3)
C5 H5 0.9500
C6 C7 1.385(3)
C7 C8 1.507(2)
C8 C9 1.526(2)
C8 C15 1.541(2)
C8 H8 1.0000
C9 C14 1.380(2)
C9 C10 1.388(3)
C10 C11 1.388(3)
C10 H10 0.9500
C11 C12 1.368(3)
C11 H11 0.9500
C12 C13 1.371(3)
C12 H12 0.9500
C13 C14 1.386(3)
C13 H13 0.9500
C14 H14 0.9500
C15 C16 1.527(2)
C15 H15 1.0000
C16 C21 1.388(2)
C16 C17 1.389(2)
C17 C18 1.388(3)
C17 H17 0.9500
C18 C19 1.382(3)
C18 H18 0.9500
C19 C20 1.376(3)
C19 H19 0.9500
C20 C21 1.384(3)
C20 H20 0.9500
C21 H21 0.9500
C22 H22C 0.9800
C22 H22A 0.9800
C22 H22B 0.9800

loop_
_geom_torsion_atom_site_label_1
_geom_torsion_atom_site_label_2
_geom_torsion_atom_site_label_3
_geom_torsion_atom_site_label_4
_geom_torsion
C22 N1 C1 O1 -4.0(3)
C15 N1 C1 O1 -167.15(15)
C22 N1 C1 C2 177.11(15)
C15 N1 C1 C2 14.0(2)
O1 C1 C2 C7 -170.71(16)
N1 C1 C2 C7 8.2(2)
O1 C1 C2 C3 8.1(2)
N1 C1 C2 C3 -173.05(16)
C7 C2 C3 C4 0.6(3)
C1 C2 C3 C4 -178.18(18)
C2 C3 C4 C5 0.5(3)
C3 C4 C5 C6 -0.9(3)
C4 C5 C6 F1 -179.63(19)
C4 C5 C6 C7 0.3(3)
F1 C6 C7 C2 -179.32(16)
C5 C6 C7 C2 0.7(3)
F1 C6 C7 C8 -1.1(3)
C5 C6 C7 C8 178.95(18)
C3 C2 C7 C6 -1.2(3)
C1 C2 C7 C6 177.57(16)
C3 C2 C7 C8 -179.37(16)
C1 C2 C7 C8 -0.6(2)
C6 C7 C8 C9 -75.8(2)
C2 C7 C8 C9 102.36(18)
C6 C7 C8 C15 156.64(16)
C2 C7 C8 C15 -25.2(2)
C7 C8 C9 C14 109.60(18)
C15 C8 C9 C14 -124.84(17)
C7 C8 C9 C10 -69.0(2)
C15 C8 C9 C10 56.6(2)
C14 C9 C10 C11 0.1(3)
C8 C9 C10 C11 178.7(2)
C9 C10 C11 C12 -0.5(4)
C10 C11 C12 C13 0.5(4)
C11 C12 C13 C14 -0.1(3)
C10 C9 C14 C13 0.3(3)
C8 C9 C14 C13 -178.34(17)
C12 C13 C14 C9 -0.3(3)
C1 N1 C15 C16 85.60(19)
C22 N1 C15 C16 -78.00(18)
C1 N1 C15 C8 -40.6(2)
C22 N1 C15 C8 155.78(15)
C7 C8 C15 N1 43.02(18)
C9 C8 C15 N1 -82.87(17)
C7 C8 C15 C16 -83.39(17)
C9 C8 C15 C16 150.71(14)
N1 C15 C16 C21 142.55(16)
C8 C15 C16 C21 -90.99(18)
N1 C15 C16 C17 -39.9(2)
C8 C15 C16 C17 86.6(2)
C21 C16 C17 C18 0.7(3)
C15 C16 C17 C18 -176.86(17)
C16 C17 C18 C19 -0.1(3)
C17 C18 C19 C20 -0.1(3)
C18 C19 C20 C21 -0.4(3)
C19 C20 C21 C16 1.0(3)
C17 C16 C21 C20 -1.2(3)
C15 C16 C21 C20 176.50(16)
